data_4349965
loop_
_publ_author_name
'Zhang, Xiaofeng'
'Zhang, Zilong'
'Xiang, Shiqun'
'Zhu, Yingzu'
'Chen, Changneng'
'Huang, Deguang'

_publ_section_title
;
 Base induced C--CN bond cleavage at room temperature: a convenient method
 for the activation of acetonitrile
;
_journal_issue 5
_journal_name_full 'Inorganic Chemistry Frontiers'
_journal_page_first 1135
_journal_paper_doi 10.1039/C8QI01258J
_journal_volume 6
_journal_year 2019
_chemical_formula_moiety 'C25 H23 Cu N4 O2, C8 H20 N'
_chemical_formula_sum 'C33 H43 Cu N5 O2'
_chemical_formula_weight 605.26
_chemical_name_common '[Cu(NNN-Me-pincer)-CH2CN](Et4N)'
_space_group_IT_number 2
_space_group_name_Hall '-P 1'
_space_group_name_H-M_alt 'P -1'
_symmetry_cell_setting triclinic
_symmetry_space_group_name_Hall '-P 1'
_symmetry_space_group_name_H-M 'P -1'
_atom_sites_solution_hydrogens geom
_atom_sites_solution_primary direct
_atom_sites_solution_secondary difmap
_audit_creation_method SHELXL-97
_audit_update_record
;
2017-12-08 deposited with the CCDC.	2019-02-22 downloaded from the CCDC.
;
_cell_angle_alpha 116.907(5)
_cell_angle_beta 93.266(4)
_cell_angle_gamma 101.939(4)
_cell_formula_units_Z 2
_cell_length_a 9.9439(5)
_cell_length_b 13.5474(7)
_cell_length_c 13.6659(7)
_cell_measurement_reflns_used 6614
_cell_measurement_temperature 100(2)
_cell_measurement_theta_max 73.2770
_cell_measurement_theta_min 3.8050
_cell_volume 1582.07(17)
_computing_cell_refinement 'CrysAlisPro, Agilent Technologies'
_computing_data_collection 'CrysAlisPro, Agilent Technologies'
_computing_data_reduction 'CrysAlisPro, Agilent Technologies'
_computing_molecular_graphics 'Bruker SHELXTL'
_computing_publication_material 'Bruker SHELXTL'
_computing_structure_refinement 'SHELXL-97 (Sheldrick, 1997)'
_computing_structure_solution 'SHELXS-97 (Sheldrick, 1990)'
_diffrn_ambient_temperature 100(2)
_diffrn_detector_area_resol_mean 10.5594
_diffrn_measured_fraction_theta_full 0.990
_diffrn_measured_fraction_theta_max 0.990
_diffrn_measurement_device_type 'SuperNova, Dual, Cu at zero, Atlas'
_diffrn_measurement_method '\w scans'
_diffrn_radiation_monochromator Mirror
_diffrn_radiation_source 'SuperNova (Cu) X-ray Source'
_diffrn_radiation_type CuK\a
_diffrn_radiation_wavelength 1.54184
_diffrn_reflns_av_R_equivalents 0.0183
_diffrn_reflns_av_sigmaI/netI 0.0264
_diffrn_reflns_limit_h_max 11
_diffrn_reflns_limit_h_min -12
_diffrn_reflns_limit_k_max 16
_diffrn_reflns_limit_k_min -14
_diffrn_reflns_limit_l_max 16
_diffrn_reflns_limit_l_min -15
_diffrn_reflns_number 10468
_diffrn_reflns_theta_full 70.00
_diffrn_reflns_theta_max 70.00
_diffrn_reflns_theta_min 3.68
_exptl_absorpt_coefficient_mu 1.256
_exptl_absorpt_correction_T_max 0.9172
_exptl_absorpt_correction_T_min 0.7872
_exptl_absorpt_correction_type multi-scan
_exptl_absorpt_process_details
; 
CrysAlisPro, Agilent Technologies,Version 1.171.36.28 
Empirical absorption correction using spherical harmonics, 
implemented in SCALE3 ABSPACK scaling algorithm. 
;
_exptl_crystal_colour brown-red
_exptl_crystal_density_diffrn 1.271
_exptl_crystal_density_meas ?
_exptl_crystal_density_method 'not measured'
_exptl_crystal_description column
_exptl_crystal_F_000 642
_exptl_crystal_size_max 0.20
_exptl_crystal_size_mid 0.12
_exptl_crystal_size_min 0.07
_refine_diff_density_max 0.380
_refine_diff_density_min -0.331
_refine_diff_density_rms 0.047
_refine_ls_extinction_method none
_refine_ls_goodness_of_fit_ref 1.039
_refine_ls_hydrogen_treatment mixed
_refine_ls_matrix_type full
_refine_ls_number_parameters 370
_refine_ls_number_reflns 5945
_refine_ls_number_restraints 0
_refine_ls_restrained_S_all 1.039
_refine_ls_R_factor_all 0.0338
_refine_ls_R_factor_gt 0.0301
_refine_ls_shift/su_max 0.000
_refine_ls_shift/su_mean 0.000
_refine_ls_structure_factor_coef Fsqd
_refine_ls_weighting_details 'calc w=1/[\s^2^(Fo^2^)+(0.0398P)^2^+0.7530P] where P=(Fo^2^+2Fc^2^)/3'
_refine_ls_weighting_scheme calc
_refine_ls_wR_factor_gt 0.0793
_refine_ls_wR_factor_ref 0.0815
_reflns_number_gt 5412
_reflns_number_total 5945
_reflns_threshold_expression >2sigma(I)
_cod_data_source_file c8qi01258j2.cif
_cod_data_source_block Complex11
_cod_depositor_comments
;
The following automatic conversions were performed:

data item '_exptl_crystal_density_meas' value 'none' was changed to
'?' -- the value is perceived as not measured.

Automatic conversion script
Id: cif_fix_values 6909 2019-04-08 15:41:33Z antanas 
;
_cod_original_cell_volume 1582.06(14)
_cod_database_code 4349965

loop_
_symmetry_equiv_pos_as_xyz
'x, y, z'
'-x, -y, -z'

loop_
_atom_site_label
_atom_site_type_symbol
_atom_site_fract_x
_atom_site_fract_y
_atom_site_fract_z
_atom_site_U_iso_or_equiv
_atom_site_adp_type
_atom_site_occupancy
_atom_site_symmetry_multiplicity
_atom_site_calc_flag
_atom_site_refinement_flags
Cu1 Cu 0.83847(2) 0.085843(17) 0.858309(17) 0.01443(7) Uani 1 1 d .
O1 O 1.06883(12) -0.09024(9) 0.63409(9) 0.0233(3) Uani 1 1 d .
O2 O 1.05055(12) 0.38906(9) 1.13094(9) 0.0205(2) Uani 1 1 d .
N1 N 0.88329(13) -0.04219(10) 0.72491(10) 0.0154(3) Uani 1 1 d .
N2 N 1.04032(13) 0.14375(10) 0.88022(10) 0.0139(2) Uani 1 1 d .
N3 N 0.87239(13) 0.23117(10) 1.00620(10) 0.0159(3) Uani 1 1 d .
N4 N 0.57112(18) 0.15217(16) 0.72666(16) 0.0378(4) Uani 1 1 d .
N5 N 0.14314(14) 0.66730(11) 0.38819(10) 0.0173(3) Uani 1 1 d .
C1 C 1.01648(16) -0.02624(13) 0.71054(13) 0.0164(3) Uani 1 1 d .
C2 C 1.10942(16) 0.08421(12) 0.80335(12) 0.0154(3) Uani 1 1 d .
C3 C 1.25175(16) 0.12401(13) 0.81333(13) 0.0180(3) Uani 1 1 d .
H3A H 1.3013 0.0823 0.7581 0.022 Uiso 1 1 calc R
C4 C 1.32057(17) 0.22725(13) 0.90678(13) 0.0200(3) Uani 1 1 d .
H4A H 1.4186 0.2563 0.9163 0.024 Uiso 1 1 calc R
C5 C 1.24584(16) 0.28816(13) 0.98638(13) 0.0179(3) Uani 1 1 d .
H5A H 1.2917 0.3585 1.0504 0.021 Uiso 1 1 calc R
C6 C 1.10333(16) 0.24323(12) 0.96943(12) 0.0147(3) Uani 1 1 d .
C7 C 1.00380(16) 0.29593(12) 1.04473(12) 0.0152(3) Uani 1 1 d .
C8 C 0.76941(16) 0.27353(12) 1.06997(12) 0.0157(3) Uani 1 1 d .
C9 C 0.72847(16) 0.36802(13) 1.07257(12) 0.0173(3) Uani 1 1 d .
C10 C 0.62581(17) 0.40596(14) 1.13427(13) 0.0214(3) Uani 1 1 d .
H10A H 0.5982 0.4703 1.1376 0.026 Uiso 1 1 calc R
C11 C 0.56340(17) 0.35106(15) 1.19083(14) 0.0236(3) Uani 1 1 d .
H11A H 0.4935 0.3778 1.2326 0.028 Uiso 1 1 calc R
C12 C 0.60305(17) 0.25696(15) 1.18635(14) 0.0231(3) Uani 1 1 d .
H12A H 0.5594 0.2194 1.2249 0.028 Uiso 1 1 calc R
C13 C 0.70578(17) 0.21691(13) 1.12627(13) 0.0193(3) Uani 1 1 d .
C14 C 0.74891(19) 0.11528(15) 1.12366(16) 0.0276(4) Uani 1 1 d .
H14A H 0.6934 0.0871 1.1672 0.041 Uiso 1 1 calc R
H14B H 0.8481 0.1386 1.1557 0.041 Uiso 1 1 calc R
H14C H 0.7333 0.0542 1.0464 0.041 Uiso 1 1 calc R
C15 C 0.79215(19) 0.42546(15) 1.00820(14) 0.0243(3) Uani 1 1 d .
H15A H 0.7514 0.4890 1.0196 0.036 Uiso 1 1 calc R
H15B H 0.7734 0.3698 0.9287 0.036 Uiso 1 1 calc R
H15C H 0.8932 0.4550 1.0343 0.036 Uiso 1 1 calc R
C16 C 0.79178(15) -0.14881(12) 0.64420(12) 0.0151(3) Uani 1 1 d .
C17 C 0.74225(16) -0.16545(13) 0.53823(13) 0.0185(3) Uani 1 1 d .
C18 C 0.65930(17) -0.27291(14) 0.45983(13) 0.0223(3) Uani 1 1 d .
H18A H 0.6268 -0.2858 0.3872 0.027 Uiso 1 1 calc R
C19 C 0.62338(17) -0.36158(14) 0.48624(14) 0.0230(3) Uani 1 1 d .
H19A H 0.5675 -0.4347 0.4317 0.028 Uiso 1 1 calc R
C20 C 0.66916(17) -0.34296(13) 0.59204(14) 0.0213(3) Uani 1 1 d .
H20A H 0.6427 -0.4034 0.6102 0.026 Uiso 1 1 calc R
C21 C 0.75367(16) -0.23689(13) 0.67275(13) 0.0176(3) Uani 1 1 d .
C22 C 0.80458(19) -0.21747(15) 0.78745(15) 0.0269(4) Uani 1 1 d .
H22A H 0.7680 -0.2876 0.7926 0.040 Uiso 1 1 calc R
H22B H 0.7721 -0.1547 0.8430 0.040 Uiso 1 1 calc R
H22C H 0.9068 -0.1975 0.8015 0.040 Uiso 1 1 calc R
C23 C 0.77850(19) -0.06902(15) 0.51013(15) 0.0269(4) Uani 1 1 d .
H23A H 0.7356 -0.0957 0.4331 0.040 Uiso 1 1 calc R
H23B H 0.8801 -0.0434 0.5182 0.040 Uiso 1 1 calc R
H23C H 0.7435 -0.0050 0.5607 0.040 Uiso 1 1 calc R
C24 C 0.63014(16) 0.03786(13) 0.82365(14) 0.0208(3) Uani 1 1 d .
H24A H 0.5957 -0.0458 0.7739 0.025 Uiso 1 1 calc R
H24B H 0.5899 0.0579 0.8927 0.025 Uiso 1 1 calc R
C25 C 0.59473(17) 0.09967(15) 0.77000(15) 0.0250(4) Uani 1 1 d .
C26 C 0.23721(19) 0.78900(13) 0.45612(14) 0.0239(4) Uani 1 1 d .
H26A H 0.2963 0.8064 0.4071 0.029 Uiso 1 1 calc R
H26B H 0.1774 0.8430 0.4793 0.029 Uiso 1 1 calc R
C27 C 0.33141(19) 0.81148(16) 0.55894(15) 0.0312(4) Uani 1 1 d .
H27A H 0.3873 0.8914 0.5964 0.047 Uiso 1 1 calc R
H27B H 0.3935 0.7604 0.5373 0.047 Uiso 1 1 calc R
H27C H 0.2745 0.7972 0.6097 0.047 Uiso 1 1 calc R
C28 C 0.04023(18) 0.64328(14) 0.45756(13) 0.0217(3) Uani 1 1 d .
H28A H -0.0045 0.7074 0.4893 0.026 Uiso 1 1 calc R
H28B H 0.0925 0.6419 0.5206 0.026 Uiso 1 1 calc R
C29 C -0.07343(19) 0.53165(15) 0.39460(15) 0.0274(4) Uani 1 1 d .
H29A H -0.1348 0.5230 0.4454 0.041 Uiso 1 1 calc R
H29B H -0.0307 0.4672 0.3645 0.041 Uiso 1 1 calc R
H29C H -0.1280 0.5328 0.3333 0.041 Uiso 1 1 calc R
C30 C 0.22837(18) 0.57949(13) 0.35529(13) 0.0205(3) Uani 1 1 d .
H30A H 0.2817 0.5891 0.4238 0.025 Uiso 1 1 calc R
H30B H 0.1636 0.5018 0.3181 0.025 Uiso 1 1 calc R
C31 C 0.32905(18) 0.58750(14) 0.27889(14) 0.0236(3) Uani 1 1 d .
H31A H 0.3796 0.5283 0.2616 0.035 Uiso 1 1 calc R
H31B H 0.3956 0.6634 0.3157 0.035 Uiso 1 1 calc R
H31C H 0.2772 0.5760 0.2098 0.035 Uiso 1 1 calc R
C32 C 0.06845(18) 0.65767(14) 0.28315(13) 0.0216(3) Uani 1 1 d .
H32A H 0.0194 0.5762 0.2332 0.026 Uiso 1 1 calc R
H32B H 0.1391 0.6814 0.2444 0.026 Uiso 1 1 calc R
C33 C -0.0368(2) 0.72887(16) 0.30181(15) 0.0268(4) Uani 1 1 d .
H33A H -0.0800 0.7176 0.2300 0.040 Uiso 1 1 calc R
H33B H 0.0108 0.8101 0.3493 0.040 Uiso 1 1 calc R
H33C H -0.1091 0.7047 0.3382 0.040 Uiso 1 1 calc R

loop_
_atom_site_aniso_label
_atom_site_aniso_U_11
_atom_site_aniso_U_22
_atom_site_aniso_U_33
_atom_site_aniso_U_23
_atom_site_aniso_U_13
_atom_site_aniso_U_12
Cu1 0.01245(12) 0.01198(12) 0.01383(12) 0.00229(9) 0.00309(8) 0.00211(8)
O1 0.0183(6) 0.0176(5) 0.0216(6) -0.0010(5) 0.0063(5) 0.0042(4)
O2 0.0206(6) 0.0159(5) 0.0157(5) 0.0002(4) 0.0015(4) 0.0038(4)
N1 0.0156(6) 0.0119(6) 0.0140(6) 0.0027(5) 0.0027(5) 0.0021(5)
N2 0.0132(6) 0.0125(6) 0.0143(6) 0.0049(5) 0.0024(5) 0.0032(5)
N3 0.0159(6) 0.0137(6) 0.0142(6) 0.0031(5) 0.0046(5) 0.0042(5)
N4 0.0288(9) 0.0482(10) 0.0485(10) 0.0317(9) 0.0129(8) 0.0121(8)
N5 0.0241(7) 0.0139(6) 0.0138(6) 0.0052(5) 0.0045(5) 0.0078(5)
C1 0.0175(8) 0.0132(7) 0.0160(7) 0.0049(6) 0.0028(6) 0.0040(6)
C2 0.0175(7) 0.0129(7) 0.0149(7) 0.0053(6) 0.0032(6) 0.0054(6)
C3 0.0162(8) 0.0174(7) 0.0190(7) 0.0063(6) 0.0053(6) 0.0063(6)
C4 0.0146(7) 0.0193(8) 0.0221(8) 0.0076(6) 0.0018(6) 0.0021(6)
C5 0.0179(8) 0.0138(7) 0.0169(7) 0.0044(6) 0.0000(6) 0.0017(6)
C6 0.0175(7) 0.0122(7) 0.0133(7) 0.0051(6) 0.0018(6) 0.0041(6)
C7 0.0173(7) 0.0139(7) 0.0146(7) 0.0062(6) 0.0035(6) 0.0055(6)
C8 0.0155(7) 0.0149(7) 0.0117(7) 0.0023(6) 0.0031(6) 0.0038(6)
C9 0.0182(8) 0.0154(7) 0.0136(7) 0.0033(6) 0.0008(6) 0.0042(6)
C10 0.0213(8) 0.0196(8) 0.0197(8) 0.0048(6) 0.0024(6) 0.0091(6)
C11 0.0199(8) 0.0265(9) 0.0194(8) 0.0049(7) 0.0080(6) 0.0095(7)
C12 0.0217(8) 0.0266(8) 0.0212(8) 0.0114(7) 0.0095(6) 0.0052(7)
C13 0.0194(8) 0.0187(8) 0.0190(7) 0.0082(6) 0.0045(6) 0.0049(6)
C14 0.0303(9) 0.0269(9) 0.0341(10) 0.0190(8) 0.0135(8) 0.0116(7)
C15 0.0302(9) 0.0241(8) 0.0244(8) 0.0146(7) 0.0074(7) 0.0110(7)
C16 0.0136(7) 0.0126(7) 0.0146(7) 0.0025(6) 0.0038(6) 0.0032(6)
C17 0.0165(7) 0.0182(8) 0.0179(7) 0.0066(6) 0.0042(6) 0.0031(6)
C18 0.0179(8) 0.0244(8) 0.0158(7) 0.0046(6) 0.0007(6) 0.0007(6)
C19 0.0169(8) 0.0154(8) 0.0232(8) 0.0004(6) 0.0023(6) -0.0013(6)
C20 0.0185(8) 0.0151(7) 0.0284(9) 0.0093(7) 0.0063(6) 0.0027(6)
C21 0.0146(7) 0.0173(7) 0.0199(8) 0.0076(6) 0.0037(6) 0.0044(6)
C22 0.0262(9) 0.0263(9) 0.0285(9) 0.0161(7) -0.0003(7) 0.0015(7)
C23 0.0314(9) 0.0250(9) 0.0231(8) 0.0133(7) 0.0005(7) 0.0016(7)
C24 0.0144(7) 0.0171(7) 0.0221(8) 0.0034(6) 0.0040(6) 0.0006(6)
C25 0.0141(8) 0.0257(9) 0.0269(9) 0.0062(7) 0.0067(6) 0.0026(6)
C26 0.0291(9) 0.0144(7) 0.0212(8) 0.0028(6) 0.0076(7) 0.0046(7)
C27 0.0244(9) 0.0269(9) 0.0265(9) -0.0007(7) 0.0019(7) 0.0080(7)
C28 0.0301(9) 0.0205(8) 0.0175(8) 0.0103(6) 0.0078(7) 0.0085(7)
C29 0.0291(9) 0.0239(9) 0.0302(9) 0.0145(7) 0.0065(7) 0.0046(7)
C30 0.0273(9) 0.0164(7) 0.0163(7) 0.0047(6) 0.0012(6) 0.0108(6)
C31 0.0224(8) 0.0219(8) 0.0217(8) 0.0050(7) 0.0021(6) 0.0095(7)
C32 0.0308(9) 0.0228(8) 0.0153(7) 0.0096(6) 0.0052(6) 0.0133(7)
C33 0.0328(10) 0.0300(9) 0.0274(9) 0.0174(8) 0.0086(7) 0.0178(8)

loop_
_atom_type_symbol
_atom_type_description
_atom_type_scat_dispersion_real
_atom_type_scat_dispersion_imag
_atom_type_scat_source
C C 0.0181 0.0091 'International Tables Vol C Tables 4.2.6.8 and 6.1.1.4'
H H 0.0000 0.0000 'International Tables Vol C Tables 4.2.6.8 and 6.1.1.4'
Cu Cu -1.9646 0.5888 'International Tables Vol C Tables 4.2.6.8 and 6.1.1.4'
N N 0.0311 0.0180 'International Tables Vol C Tables 4.2.6.8 and 6.1.1.4'
O O 0.0492 0.0322 'International Tables Vol C Tables 4.2.6.8 and 6.1.1.4'

loop_
_geom_angle_atom_site_label_1
_geom_angle_atom_site_label_2
_geom_angle_atom_site_label_3
_geom_angle
N2 Cu1 C24 172.11(6)
N2 Cu1 N1 79.48(5)
C24 Cu1 N1 100.38(6)
N2 Cu1 N3 79.32(5)
C24 Cu1 N3 101.12(6)
N1 Cu1 N3 158.49(5)
C1 N1 C16 115.20(12)
C1 N1 Cu1 116.26(10)
C16 N1 Cu1 128.53(10)
C2 N2 C6 122.39(13)
C2 N2 Cu1 118.70(10)
C6 N2 Cu1 118.87(10)
C7 N3 C8 116.93(12)
C7 N3 Cu1 116.43(10)
C8 N3 Cu1 126.56(10)
C32 N5 C28 111.28(13)
C32 N5 C30 108.67(11)
C28 N5 C30 108.42(12)
C32 N5 C26 108.17(12)
C28 N5 C26 109.37(12)
C30 N5 C26 110.95(13)
O1 C1 N1 128.37(14)
O1 C1 C2 119.19(14)
N1 C1 C2 112.44(13)
N2 C2 C3 120.73(14)
N2 C2 C1 112.94(13)
C3 C2 C1 126.33(13)
C2 C3 C4 118.03(14)
C2 C3 H3A 121.0
C4 C3 H3A 121.0
C3 C4 C5 120.20(15)
C3 C4 H4A 119.9
C5 C4 H4A 119.9
C6 C5 C4 118.18(14)
C6 C5 H5A 120.9
C4 C5 H5A 120.9
N2 C6 C5 120.47(14)
N2 C6 C7 113.10(13)
C5 C6 C7 126.43(14)
O2 C7 N3 128.75(14)
O2 C7 C6 119.05(14)
N3 C7 C6 112.20(13)
C13 C8 C9 120.69(14)
C13 C8 N3 119.02(13)
C9 C8 N3 120.24(14)
C10 C9 C8 118.71(15)
C10 C9 C15 120.58(14)
C8 C9 C15 120.71(14)
C11 C10 C9 120.88(15)
C11 C10 H10A 119.6
C9 C10 H10A 119.6
C10 C11 C12 119.93(15)
C10 C11 H11A 120.0
C12 C11 H11A 120.0
C11 C12 C13 120.94(15)
C11 C12 H12A 119.5
C13 C12 H12A 119.5
C12 C13 C8 118.83(15)
C12 C13 C14 120.16(15)
C8 C13 C14 121.00(14)
C13 C14 H14A 109.5
C13 C14 H14B 109.5
H14A C14 H14B 109.5
C13 C14 H14C 109.5
H14A C14 H14C 109.5
H14B C14 H14C 109.5
C9 C15 H15A 109.5
C9 C15 H15B 109.5
H15A C15 H15B 109.5
C9 C15 H15C 109.5
H15A C15 H15C 109.5
H15B C15 H15C 109.5
C17 C16 C21 120.90(14)
C17 C16 N1 120.55(14)
C21 C16 N1 118.55(13)
C18 C17 C16 118.68(15)
C18 C17 C23 120.82(15)
C16 C17 C23 120.50(14)
C19 C18 C17 120.95(15)
C19 C18 H18A 119.5
C17 C18 H18A 119.5
C20 C19 C18 119.76(15)
C20 C19 H19A 120.1
C18 C19 H19A 120.1
C19 C20 C21 121.12(15)
C19 C20 H20A 119.4
C21 C20 H20A 119.4
C20 C21 C16 118.52(15)
C20 C21 C22 120.91(15)
C16 C21 C22 120.56(14)
C21 C22 H22A 109.5
C21 C22 H22B 109.5
H22A C22 H22B 109.5
C21 C22 H22C 109.5
H22A C22 H22C 109.5
H22B C22 H22C 109.5
C17 C23 H23A 109.5
C17 C23 H23B 109.5
H23A C23 H23B 109.5
C17 C23 H23C 109.5
H23A C23 H23C 109.5
H23B C23 H23C 109.5
C25 C24 Cu1 104.55(11)
C25 C24 H24A 110.8
Cu1 C24 H24A 110.8
C25 C24 H24B 110.8
Cu1 C24 H24B 110.8
H24A C24 H24B 108.9
N4 C25 C24 177.40(18)
C27 C26 N5 115.74(14)
C27 C26 H26A 108.3
N5 C26 H26A 108.3
C27 C26 H26B 108.3
N5 C26 H26B 108.3
H26A C26 H26B 107.4
C26 C27 H27A 109.5
C26 C27 H27B 109.5
H27A C27 H27B 109.5
C26 C27 H27C 109.5
H27A C27 H27C 109.5
H27B C27 H27C 109.5
N5 C28 C29 114.86(13)
N5 C28 H28A 108.6
C29 C28 H28A 108.6
N5 C28 H28B 108.6
C29 C28 H28B 108.6
H28A C28 H28B 107.5
C28 C29 H29A 109.5
C28 C29 H29B 109.5
H29A C29 H29B 109.5
C28 C29 H29C 109.5
H29A C29 H29C 109.5
H29B C29 H29C 109.5
C31 C30 N5 114.50(13)
C31 C30 H30A 108.6
N5 C30 H30A 108.6
C31 C30 H30B 108.6
N5 C30 H30B 108.6
H30A C30 H30B 107.6
C30 C31 H31A 109.5
C30 C31 H31B 109.5
H31A C31 H31B 109.5
C30 C31 H31C 109.5
H31A C31 H31C 109.5
H31B C31 H31C 109.5
N5 C32 C33 114.92(13)
N5 C32 H32A 108.5
C33 C32 H32A 108.5
N5 C32 H32B 108.5
C33 C32 H32B 108.5
H32A C32 H32B 107.5
C32 C33 H33A 109.5
C32 C33 H33B 109.5
H33A C33 H33B 109.5
C32 C33 H33C 109.5
H33A C33 H33C 109.5
H33B C33 H33C 109.5

loop_
_geom_bond_atom_site_label_1
_geom_bond_atom_site_label_2
_geom_bond_distance
Cu1 N2 1.9497(13)
Cu1 C24 1.9977(16)
Cu1 C25 2.7250(18)
Cu1 N1 2.0201(12)
Cu1 N3 2.0299(13)
O1 C1 1.2422(19)
O2 C7 1.2432(19)
N1 C1 1.338(2)
N1 C16 1.4251(19)
N2 C2 1.3307(19)
N2 C6 1.3310(19)
N3 C7 1.336(2)
N3 C8 1.4247(19)
N4 C25 1.160(3)
N5 C32 1.5160(19)
N5 C28 1.518(2)
N5 C30 1.5206(19)
N5 C26 1.527(2)
C1 C2 1.509(2)
C2 C3 1.381(2)
C3 C4 1.394(2)
C3 H3A 0.9500
C4 C5 1.396(2)
C4 H4A 0.9500
C5 C6 1.382(2)
C5 H5A 0.9500
C6 C7 1.514(2)
C8 C13 1.403(2)
C8 C9 1.408(2)
C9 C10 1.393(2)
C9 C15 1.503(2)
C10 C11 1.386(2)
C10 H10A 0.9500
C11 C12 1.387(2)
C11 H11A 0.9500
C12 C13 1.391(2)
C12 H12A 0.9500
C13 C14 1.511(2)
C14 H14A 0.9800
C14 H14B 0.9800
C14 H14C 0.9800
C15 H15A 0.9800
C15 H15B 0.9800
C15 H15C 0.9800
C16 C17 1.403(2)
C16 C21 1.404(2)
C17 C18 1.392(2)
C17 C23 1.503(2)
C18 C19 1.389(2)
C18 H18A 0.9500
C19 C20 1.382(2)
C19 H19A 0.9500
C20 C21 1.396(2)
C20 H20A 0.9500
C21 C22 1.505(2)
C22 H22A 0.9800
C22 H22B 0.9800
C22 H22C 0.9800
C23 H23A 0.9800
C23 H23B 0.9800
C23 H23C 0.9800
C24 C25 1.418(3)
C24 H24A 0.9900
C24 H24B 0.9900
C26 C27 1.513(3)
C26 H26A 0.9900
C26 H26B 0.9900
C27 H27A 0.9800
C27 H27B 0.9800
C27 H27C 0.9800
C28 C29 1.520(2)
C28 H28A 0.9900
C28 H28B 0.9900
C29 H29A 0.9800
C29 H29B 0.9800
C29 H29C 0.9800
C30 C31 1.510(2)
C30 H30A 0.9900
C30 H30B 0.9900
C31 H31A 0.9800
C31 H31B 0.9800
C31 H31C 0.9800
C32 C33 1.522(2)
C32 H32A 0.9900
C32 H32B 0.9900
C33 H33A 0.9800
C33 H33B 0.9800
C33 H33C 0.9800

loop_
_geom_torsion_atom_site_label_1
_geom_torsion_atom_site_label_2
_geom_torsion_atom_site_label_3
_geom_torsion_atom_site_label_4
_geom_torsion
N2 Cu1 N1 C1 -3.88(11)
C24 Cu1 N1 C1 168.10(11)
N3 Cu1 N1 C1 -13.9(2)
N2 Cu1 N1 C16 175.15(13)
C24 Cu1 N1 C16 -12.87(14)
N3 Cu1 N1 C16 165.15(13)
C24 Cu1 N2 C2 -86.0(4)
N1 Cu1 N2 C2 3.70(11)
N3 Cu1 N2 C2 179.99(12)
C24 Cu1 N2 C6 91.7(4)
N1 Cu1 N2 C6 -178.58(12)
N3 Cu1 N2 C6 -2.30(11)
N2 Cu1 N3 C7 2.41(11)
C24 Cu1 N3 C7 -169.57(11)
N1 Cu1 N3 C7 12.4(2)
N2 Cu1 N3 C8 179.16(13)
C24 Cu1 N3 C8 7.18(14)
N1 Cu1 N3 C8 -170.83(13)
C16 N1 C1 O1 2.9(2)
Cu1 N1 C1 O1 -177.90(13)
C16 N1 C1 C2 -175.77(12)
Cu1 N1 C1 C2 3.39(16)
C6 N2 C2 C3 0.0(2)
Cu1 N2 C2 C3 177.65(11)
C6 N2 C2 C1 179.45(13)
Cu1 N2 C2 C1 -2.92(17)
O1 C1 C2 N2 -179.26(14)
N1 C1 C2 N2 -0.42(19)
O1 C1 C2 C3 0.1(2)
N1 C1 C2 C3 178.98(15)
N2 C2 C3 C4 0.8(2)
C1 C2 C3 C4 -178.52(15)
C2 C3 C4 C5 -0.8(2)
C3 C4 C5 C6 -0.1(2)
C2 N2 C6 C5 -0.9(2)
Cu1 N2 C6 C5 -178.56(11)
C2 N2 C6 C7 179.45(13)
Cu1 N2 C6 C7 1.83(17)
C4 C5 C6 N2 0.9(2)
C4 C5 C6 C7 -179.50(14)
C8 N3 C7 O2 1.2(2)
Cu1 N3 C7 O2 178.26(13)
C8 N3 C7 C6 -179.17(12)
Cu1 N3 C7 C6 -2.09(16)
N2 C6 C7 O2 179.94(13)
C5 C6 C7 O2 0.3(2)
N2 C6 C7 N3 0.25(18)
C5 C6 C7 N3 -179.34(14)
C7 N3 C8 C13 -110.91(16)
Cu1 N3 C8 C13 72.35(17)
C7 N3 C8 C9 71.60(19)
Cu1 N3 C8 C9 -105.13(15)
C13 C8 C9 C10 1.5(2)
N3 C8 C9 C10 178.93(14)
C13 C8 C9 C15 -177.31(15)
N3 C8 C9 C15 0.1(2)
C8 C9 C10 C11 -0.9(2)
C15 C9 C10 C11 177.86(15)
C9 C10 C11 C12 0.0(3)
C10 C11 C12 C13 0.4(3)
C11 C12 C13 C8 0.1(2)
C11 C12 C13 C14 179.17(16)
C9 C8 C13 C12 -1.1(2)
N3 C8 C13 C12 -178.55(14)
C9 C8 C13 C14 179.86(15)
N3 C8 C13 C14 2.4(2)
C1 N1 C16 C17 -78.22(18)
Cu1 N1 C16 C17 102.74(15)
C1 N1 C16 C21 101.14(16)
Cu1 N1 C16 C21 -77.90(17)
C21 C16 C17 C18 -2.8(2)
N1 C16 C17 C18 176.50(14)
C21 C16 C17 C23 177.28(15)
N1 C16 C17 C23 -3.4(2)
C16 C17 C18 C19 1.4(2)
C23 C17 C18 C19 -178.74(16)
C17 C18 C19 C20 0.7(2)
C18 C19 C20 C21 -1.3(2)
C19 C20 C21 C16 -0.1(2)
C19 C20 C21 C22 -179.30(15)
C17 C16 C21 C20 2.2(2)
N1 C16 C21 C20 -177.14(13)
C17 C16 C21 C22 -178.58(15)
N1 C16 C21 C22 2.1(2)
N2 Cu1 C24 C25 -7.0(5)
N1 Cu1 C24 C25 -95.24(11)
N3 Cu1 C24 C25 85.50(11)
Cu1 C24 C25 N4 -1(4)
C32 N5 C26 C27 -174.15(14)
C28 N5 C26 C27 64.50(17)
C30 N5 C26 C27 -55.05(18)
C32 N5 C28 C29 52.03(17)
C30 N5 C28 C29 -67.43(17)
C26 N5 C28 C29 171.47(14)
C32 N5 C30 C31 54.89(17)
C28 N5 C30 C31 175.97(13)
C26 N5 C30 C31 -63.91(17)
C28 N5 C32 C33 52.77(18)
C30 N5 C32 C33 172.07(14)
C26 N5 C32 C33 -67.39(18)
